data_7060275
loop_
_publ_author_name
'Gettings, Matthew L.'
'Byrd, Edward F. C.'
'Zeller, Matthias'
'Piercey, Davin'

_publ_section_title
;
 Methyl sydnone imine and its energetic salts
;
_journal_issue 4
_journal_name_full 'New Journal of Chemistry'
_journal_page_first 2228
_journal_page_last 2236
_journal_paper_doi 10.1039/D0NJ05354F
_journal_volume 45
_journal_year 2021
_chemical_absolute_configuration ukn
_chemical_formula_sum 'C3 H4 N4 O2'
_chemical_formula_weight 128.10
_space_group_crystal_system orthorhombic
_space_group_IT_number 36
_space_group_name_Hall 'C 2c -2'
_space_group_name_H-M_alt 'C m c 21'
_atom_sites_solution_hydrogens geom
_atom_sites_solution_primary direct
_atom_sites_solution_secondary difmap
_audit_creation_method SHELXL-2018/3
_audit_update_record
;
2020-09-23 deposited with the CCDC.	2021-01-11 downloaded from the CCDC.
;
_cell_angle_alpha 90
_cell_angle_beta 90
_cell_angle_gamma 90
_cell_formula_units_Z 4
_cell_length_a 6.1158(7)
_cell_length_b 9.1928(9)
_cell_length_c 9.3984(10)
_cell_measurement_reflns_used 3960
_cell_measurement_temperature 150(2)
_cell_measurement_theta_max 33.1430
_cell_measurement_theta_min 4.0027
_cell_volume 528.39(10)
_computing_cell_refinement 'SAINT V8.40A (Bruker, 2019)'
_computing_data_collection 'Apex3 v2019.1-0 (Bruker, 2019)'
_computing_data_reduction 'SAINT V8.40A (Bruker, 2019)'
_computing_structure_refinement
;  
SHELXL-2018/3 (Sheldrick, 2015, 2018), 
SHELXLE Rev1117 (H\"ubschle et al., 2011)
;
_computing_structure_solution 'SHELXS-97 (Sheldrick, 2008)'
_diffrn_ambient_temperature 150(2)
_diffrn_detector_area_resol_mean 7.4074
_diffrn_measured_fraction_theta_full 0.993
_diffrn_measured_fraction_theta_max 0.993
_diffrn_measurement_device_type
;
Bruker AXS D8 Quest diffractometer with PhotonII charge-integrating pixel 
array detector (CPAD)
;
_diffrn_measurement_method 'omega and phi scans'
_diffrn_radiation_monochromator 'Triumph curved graphite crystal'
_diffrn_radiation_type MoK\a
_diffrn_radiation_wavelength 0.71073
_diffrn_reflns_av_R_equivalents 0.0418
_diffrn_reflns_av_unetI/netI 0.0431
_diffrn_reflns_Laue_measured_fraction_full 0.993
_diffrn_reflns_Laue_measured_fraction_max 0.993
_diffrn_reflns_limit_h_max 9
_diffrn_reflns_limit_h_min -8
_diffrn_reflns_limit_k_max 14
_diffrn_reflns_limit_k_min -14
_diffrn_reflns_limit_l_max 14
_diffrn_reflns_limit_l_min -13
_diffrn_reflns_number 4289
_diffrn_reflns_point_group_measured_fraction_full 0.992
_diffrn_reflns_point_group_measured_fraction_max 0.979
_diffrn_reflns_theta_full 25.242
_diffrn_reflns_theta_max 33.198
_diffrn_reflns_theta_min 4.002
_diffrn_source 'fine focus sealed tube X-ray source'
_diffrn_source_current '30 mA'
_diffrn_source_voltage '50 kV'
_exptl_absorpt_coefficient_mu 0.137
_exptl_absorpt_correction_T_max 0.7465
_exptl_absorpt_correction_T_min 0.6304
_exptl_absorpt_correction_type multi-scan
_exptl_absorpt_process_details
;
 SADABS 2016/2: Krause, L., Herbst-Irmer, R., Sheldrick G.M. & Stalke D.,
 J. Appl. Cryst. 48 (2015) 3-10
;
_exptl_crystal_colour yellow
_exptl_crystal_density_diffrn 1.610
_exptl_crystal_description block
_exptl_crystal_F_000 264
_exptl_crystal_size_max 0.310
_exptl_crystal_size_mid 0.220
_exptl_crystal_size_min 0.200
_refine_diff_density_max 0.273
_refine_diff_density_min -0.223
_refine_diff_density_rms 0.048
_refine_ls_abs_structure_details
;
 Flack x determined using 434 quotients [(I+)-(I-)]/[(I+)+(I-)]
 (Parsons, Flack and Wagner, Acta Cryst. B69 (2013) 249-259).
;
_refine_ls_abs_structure_Flack -0.1(7)
_refine_ls_extinction_method none
_refine_ls_goodness_of_fit_ref 1.066
_refine_ls_hydrogen_treatment constr
_refine_ls_matrix_type full
_refine_ls_number_parameters 56
_refine_ls_number_reflns 1077
_refine_ls_number_restraints 1
_refine_ls_restrained_S_all 1.066
_refine_ls_R_factor_all 0.0380
_refine_ls_R_factor_gt 0.0342
_refine_ls_shift/su_max 0.000
_refine_ls_shift/su_mean 0.000
_refine_ls_structure_factor_coef Fsqd
_refine_ls_weighting_details 'w=1/[\s^2^(Fo^2^)+(0.0557P)^2^] where P=(Fo^2^+2Fc^2^)/3'
_refine_ls_weighting_scheme calc
_refine_ls_wR_factor_gt 0.0889
_refine_ls_wR_factor_ref 0.0913
_reflns_Friedel_coverage 0.873
_reflns_Friedel_fraction_full 0.992
_reflns_Friedel_fraction_max 0.964
_reflns_number_gt 989
_reflns_number_total 1077
_reflns_threshold_expression 'I > 2\s(I)'
_cod_data_source_file d0nj05354f2.cif
_cod_data_source_block G117c3_MSI_NO2BF4_0m
_cod_depositor_comments 'Adding full bibliography for 7060272--7060278.cif.'
_cod_database_code 7060275
_shelx_shelxl_version_number 2018/3
_shelx_space_group_comment
;
The symmetry employed for this shelxl refinement is uniquely defined
by the following loop, which should always be used as a source of
symmetry information in preference to the above space-group names.
They are only intended as comments.
;
_shelx_estimated_absorpt_t_min 0.959
_shelx_estimated_absorpt_t_max 0.973

loop_
_space_group_symop_operation_xyz
'x, y, z'
'-x, -y, z+1/2'
'x, -y, z+1/2'
'-x, y, z'
'x+1/2, y+1/2, z'
'-x+1/2, -y+1/2, z+1/2'
'x+1/2, -y+1/2, z+1/2'
'-x+1/2, y+1/2, z'

loop_
_atom_site_label
_atom_site_type_symbol
_atom_site_fract_x
_atom_site_fract_y
_atom_site_fract_z
_atom_site_U_iso_or_equiv
_atom_site_adp_type
_atom_site_occupancy
_atom_site_site_symmetry_order
_atom_site_calc_flag
_atom_site_refinement_flags_posn
_atom_site_refinement_flags_adp
_atom_site_refinement_flags_occupancy
_atom_site_disorder_assembly
_atom_site_disorder_group
O1 O 0.000000 0.72558(15) -0.12018(15) 0.0265(3) Uani 1 2 d S T P . .
O2 O 0.000000 0.25532(16) -0.0167(2) 0.0333(4) Uani 1 2 d S T P . .
N1 N 0.000000 0.85694(18) -0.05157(17) 0.0263(4) Uani 1 2 d S T P . .
N2 N 0.000000 0.82298(15) 0.08329(16) 0.0217(3) Uani 1 2 d S T P . .
N3 N 0.000000 0.48009(19) -0.07896(16) 0.0259(4) Uani 1 2 d S T P . .
N4 N 0.000000 0.38404(18) 0.0260(2) 0.0267(3) Uani 1 2 d S T P . .
C1 C 0.000000 0.9418(2) 0.1867(2) 0.0292(4) Uani 1 2 d S T P . .
H1A H -0.144379 0.948728 0.231439 0.044 Uiso 0.5 1 calc R U P . .
H1B H 0.033664 1.033517 0.138201 0.044 Uiso 0.5 1 calc R U P . .
H1C H 0.110714 0.922947 0.259789 0.044 Uiso 0.5 1 calc R U P . .
C5 C 0.000000 0.6148(2) -0.02386(17) 0.0212(3) Uani 1 2 d S T P . .
C6 C 0.000000 0.67869(18) 0.10978(19) 0.0216(4) Uani 1 2 d S T P . .
H6 H 0.000000 0.631530 0.199718 0.026 Uiso 1 2 calc R U P . .

loop_
_atom_site_aniso_label
_atom_site_aniso_U_11
_atom_site_aniso_U_22
_atom_site_aniso_U_33
_atom_site_aniso_U_23
_atom_site_aniso_U_13
_atom_site_aniso_U_12
O1 0.0372(8) 0.0241(6) 0.0182(6) 0.0030(6) 0.000 0.000
O2 0.0360(8) 0.0224(7) 0.0415(9) -0.0040(5) 0.000 0.000
N1 0.0326(8) 0.0231(7) 0.0231(8) 0.0038(6) 0.000 0.000
N2 0.0241(7) 0.0197(7) 0.0212(8) 0.0023(6) 0.000 0.000
N3 0.0350(8) 0.0211(7) 0.0217(7) -0.0026(6) 0.000 0.000
N4 0.0298(7) 0.0241(7) 0.0261(7) 0.0014(6) 0.000 0.000
C1 0.0387(9) 0.0190(7) 0.0300(10) -0.0041(7) 0.000 0.000
C5 0.0240(7) 0.0217(7) 0.0179(7) 0.0008(6) 0.000 0.000
C6 0.0271(8) 0.0197(8) 0.0180(8) 0.0008(6) 0.000 0.000

loop_
_atom_type_symbol
_atom_type_description
_atom_type_scat_dispersion_real
_atom_type_scat_dispersion_imag
_atom_type_scat_source
C C 0.0033 0.0016 'International Tables Vol C Tables 4.2.6.8 and 6.1.1.4'
H H 0.0000 0.0000 'International Tables Vol C Tables 4.2.6.8 and 6.1.1.4'
N N 0.0061 0.0033 'International Tables Vol C Tables 4.2.6.8 and 6.1.1.4'
O O 0.0106 0.0060 'International Tables Vol C Tables 4.2.6.8 and 6.1.1.4'

loop_
_geom_angle_atom_site_label_1
_geom_angle_atom_site_label_2
_geom_angle_atom_site_label_3
_geom_angle
_geom_angle_site_symmetry_1
_geom_angle_site_symmetry_3
_geom_angle_publ_flag
C5 O1 N1 110.26(14) . . ?
N2 N1 O1 104.27(14) . . ?
N1 N2 C6 114.46(15) . . ?
N1 N2 C1 117.82(15) . . ?
C6 N2 C1 127.72(16) . . ?
N4 N3 C5 109.13(15) . . ?
O2 N4 N3 113.08(19) . . ?
N2 C1 H1A 109.5 . . ?
N2 C1 H1B 109.5 . . ?
H1A C1 H1B 109.5 . . ?
N2 C1 H1C 109.5 . . ?
H1A C1 H1C 109.5 . . ?
H1B C1 H1C 109.5 . . ?
N2 C1 H1A 109.5(3) . 4 ?
H1A C1 H1A 128.6 . 4 ?
H1B C1 H1A 87.4 . 4 ?
H1C C1 H1A 24.3 . 4 ?
N2 C1 H1B 109.5(2) . 4 ?
H1A C1 H1B 87.4 . 4 ?
H1B C1 H1B 24.3 . 4 ?
H1C C1 H1B 128.6 . 4 ?
H1A C1 H1B 109.5 4 4 ?
N2 C1 H1C 109.5(5) . 4 ?
H1A C1 H1C 24.3 . 4 ?
H1B C1 H1C 128.6 . 4 ?
H1C C1 H1C 87.4 . 4 ?
H1A C1 H1C 109.5 4 4 ?
H1B C1 H1C 109.5 4 4 ?
N3 C5 O1 115.67(16) . . ?
N3 C5 C6 137.76(18) . . ?
O1 C5 C6 106.58(15) . . ?
N2 C6 C5 104.43(16) . . ?
N2 C6 H6 127.8 . . ?
C5 C6 H6 127.8 . . ?

loop_
_geom_bond_atom_site_label_1
_geom_bond_atom_site_label_2
_geom_bond_distance
_geom_bond_site_symmetry_2
_geom_bond_publ_flag
O1 C5 1.363(2) . ?
O1 N1 1.369(2) . ?
O2 N4 1.250(2) . ?
N1 N2 1.305(2) . ?
N2 C6 1.350(2) . ?
N2 C1 1.462(2) . ?
N3 N4 1.324(2) . ?
N3 C5 1.342(2) . ?
C1 H1A 0.9800 . ?
C1 H1B 0.9800 . ?
C1 H1C 0.9800 . ?
C1 H1A 0.980(13) 4 ?
C1 H1B 0.980(10) 4 ?
C1 H1C 0.98(2) 4 ?
C5 C6 1.386(3) . ?
C6 H6 0.9500 . ?

loop_
_geom_hbond_atom_site_label_D
_geom_hbond_atom_site_label_H
_geom_hbond_atom_site_label_A
_geom_hbond_distance_DH
_geom_hbond_distance_HA
_geom_hbond_distance_DA
_geom_hbond_angle_DHA
_geom_hbond_site_symmetry_A
_geom_hbond_publ_flag
C1 H1B O2 0.98 2.51 3.458(3) 161.7 1_565 yes
C6 H6 N3 0.95 2.32 3.269(2) 179.1 2_565 yes

loop_
_geom_torsion_atom_site_label_1
_geom_torsion_atom_site_label_2
_geom_torsion_atom_site_label_3
_geom_torsion_atom_site_label_4
_geom_torsion
_geom_torsion_site_symmetry_1
_geom_torsion_site_symmetry_2
_geom_torsion_site_symmetry_3
_geom_torsion_site_symmetry_4
_geom_torsion_publ_flag
C5 O1 N1 N2 0.000(0) . . . . ?
O1 N1 N2 C6 0.000(0) . . . . ?
O1 N1 N2 C1 180.000(0) . . . . ?
C5 N3 N4 O2 180.000(0) . . . . ?
N4 N3 C5 O1 180.000(0) . . . . ?
N4 N3 C5 C6 0.000(0) . . . . ?
N1 O1 C5 N3 180.000(0) . . . . ?
N1 O1 C5 C6 0.000(0) . . . . ?
N1 N2 C6 C5 0.000(0) . . . . ?
C1 N2 C6 C5 180.000(0) . . . . ?
N3 C5 C6 N2 180.000(0) . . . . ?
O1 C5 C6 N2 0.000(0) . . . . ?
